data_7203931
loop_
_publ_author_name
'Hall, Adrian'
'Bailey, Patrick D.'
'Rees, David C.'
'Rosair, Georgina M.'
'Wightman, Richard H.'

_publ_section_title
;
 \a-Chloronitroso compounds derived from carbohydrate ketones:
 cycloadditions with cyclic dienes, a synthesis of
 (&#x2212;)-physoperuvine and a formal synthesis of (+)-epibatidine
;
_journal_issue 3
_journal_name_full 'Journal of the Chemical Society, Perkin Transactions 1'
_journal_page_first 329
_journal_paper_doi 10.1039/a908333b
_journal_year 2000
_chemical_formula_sum 'C12 H18 Cl N O6'
_chemical_formula_weight 307.72
_chemical_name_systematic
; 
 ? 
;
_space_group_IT_number 19
_symmetry_cell_setting orthorhombic
_symmetry_space_group_name_Hall 'P 2ac 2ab'
_symmetry_space_group_name_H-M 'P 21 21 21'
_atom_sites_solution_hydrogens geom
_atom_sites_solution_primary direct
_atom_sites_solution_secondary difmap
_audit_creation_method SHELXL-97
_cell_angle_alpha 90.00
_cell_angle_beta 90.00
_cell_angle_gamma 90.00
_cell_formula_units_Z 4
_cell_length_a 6.7596(7)
_cell_length_b 8.7092(10)
_cell_length_c 26.1866(19)
_cell_measurement_reflns_used 27
_cell_measurement_temperature 293(2)
_cell_measurement_theta_max 12.16
_cell_measurement_theta_min 4.93
_cell_volume 1541.6(3)
_computing_cell_refinement 'Siemens XSCANS'
_computing_data_collection 'Siemens XSCANS'
_computing_data_reduction 'Siemens SHELXTL'
_computing_molecular_graphics 'Siemens SHELXTL'
_computing_publication_material 'Siemens SHELXTL'
_computing_structure_refinement 'SHELXL-97 (Sheldrick, 1997)'
_computing_structure_solution 'SHELXS-97 (Sheldrick, 1990)'
_diffrn_ambient_temperature 293(2)
_diffrn_measured_fraction_theta_full 0.998
_diffrn_measured_fraction_theta_max 0.998
_diffrn_measurement_method '\w scans'
_diffrn_radiation_monochromator graphite
_diffrn_radiation_source 'fine-focus sealed tube'
_diffrn_radiation_type MoK\a
_diffrn_radiation_wavelength 0.71073
_diffrn_reflns_av_R_equivalents 0.0438
_diffrn_reflns_av_sigmaI/netI 0.0756
_diffrn_reflns_limit_h_max 8
_diffrn_reflns_limit_h_min -1
_diffrn_reflns_limit_k_max 10
_diffrn_reflns_limit_k_min -1
_diffrn_reflns_limit_l_max 31
_diffrn_reflns_limit_l_min -31
_diffrn_reflns_number 3810
_diffrn_reflns_theta_full 25.00
_diffrn_reflns_theta_max 25.00
_diffrn_reflns_theta_min 2.46
_diffrn_standards_decay_% 10.32
_diffrn_standards_interval_count 97
_diffrn_standards_number 3
_exptl_absorpt_coefficient_mu 0.270
_exptl_absorpt_correction_T_max 0.7704
_exptl_absorpt_correction_T_min 0.7271
_exptl_absorpt_correction_type empirical
_exptl_crystal_colour blue
_exptl_crystal_density_diffrn 1.326
_exptl_crystal_density_method 'not measured'
_exptl_crystal_description traingular_plate
_exptl_crystal_F_000 648
_exptl_crystal_size_max 0.54
_exptl_crystal_size_mid 0.42
_exptl_crystal_size_min 0.12
_refine_diff_density_max 0.235
_refine_diff_density_min -0.167
_refine_diff_density_rms 0.034
_refine_ls_abs_structure_details 'Flack H D (1983), Acta Cryst. A39, 876-881'
_refine_ls_abs_structure_Flack 0.27(19)
_refine_ls_extinction_coef 0.0090(16)
_refine_ls_extinction_expression Fc^*^=kFc[1+0.001xFc^2^\l^3^/sin(2\q)]^-1/4^
_refine_ls_extinction_method SHELXL
_refine_ls_goodness_of_fit_ref 1.006
_refine_ls_hydrogen_treatment mixed
_refine_ls_matrix_type full
_refine_ls_number_parameters 183
_refine_ls_number_reflns 2670
_refine_ls_number_restraints 0
_refine_ls_restrained_S_all 1.006
_refine_ls_R_factor_all 0.1161
_refine_ls_R_factor_gt 0.0562
_refine_ls_shift/su_max 0.000
_refine_ls_shift/su_mean 0.000
_refine_ls_structure_factor_coef Fsqd
_refine_ls_weighting_details 'calc w=1/[\s^2^(Fo^2^)+(0.0490P)^2^+0.1769P] where P=(Fo^2^+2Fc^2^)/3'
_refine_ls_weighting_scheme calc
_refine_ls_wR_factor_gt 0.1194
_refine_ls_wR_factor_ref 0.1478
_reflns_number_gt 1487
_reflns_number_total 2670
_reflns_threshold_expression >2sigma(I)
_cod_data_source_file a908333b.txt
_cod_data_source_block 8
_cod_depositor_comments
;
The following automatic conversions were performed:
'_symmetry_cell_setting' value 'Orthorhombic' changed to 'orthorhombic'
according to '/home/saulius/struct/CIF-dictionaries/cif_core.dic'
dictionary named 'cif_core.dic' version 2.4.1 from 2010-06-29.

Automatic conversion script
Id: cif_fix_enum 1527 2010-12-29 10:47:43Z saulius 
;
_cod_original_sg_symbol_H-M P2(1)2(1)2(1)
_cod_database_code 7203931

loop_
_symmetry_equiv_pos_as_xyz
'x, y, z'
'-x+1/2, -y, z+1/2'
'-x, y+1/2, -z+1/2'
'x+1/2, -y+1/2, -z'

loop_
_atom_site_label
_atom_site_type_symbol
_atom_site_fract_x
_atom_site_fract_y
_atom_site_fract_z
_atom_site_U_iso_or_equiv
_atom_site_adp_type
_atom_site_occupancy
_atom_site_symmetry_multiplicity
_atom_site_calc_flag
_atom_site_refinement_flags
_atom_site_disorder_assembly
_atom_site_disorder_group
Cl1 Cl 0.6606(3) -0.0970(3) 0.87628(6) 0.1088(7) Uani 1 1 d . . .
O1 O 0.3679(7) 0.1688(4) 0.83648(13) 0.0802(12) Uani 1 1 d . . .
N1 N 0.2958(12) -0.2344(5) 0.86221(17) 0.100(2) Uani 1 1 d . . .
C1 C 0.4247(8) 0.1102(6) 0.78924(17) 0.0646(12) Uani 1 1 d . . .
H1B H 0.5554 0.1498 0.7798 0.078 Uiso 1 1 calc R . .
O2 O 0.2908(6) 0.1397(4) 0.75077(14) 0.0823(11) Uani 1 1 d . . .
C2 C 0.4320(8) -0.0637(6) 0.79407(17) 0.0597(12) Uani 1 1 d . . .
H2A H 0.5512 -0.1083 0.7788 0.072 Uiso 1 1 calc R . .
C3 C 0.4182(8) -0.0921(6) 0.85168(18) 0.0662(13) Uani 1 1 d . . .
O3 O 0.2566(5) -0.1132(4) 0.76995(11) 0.0626(9) Uani 1 1 d . . .
C4 C 0.3033(9) 0.0472(5) 0.86926(16) 0.0647(13) Uani 1 1 d . . .
H4A H 0.1624 0.0288 0.8630 0.078 Uiso 1 1 calc R . .
O4 O 0.3844(12) -0.3329(7) 0.8808(2) 0.153(3) Uani 1 1 d . . .
O5 O 0.2921(7) -0.0301(5) 0.95574(13) 0.0934(13) Uani 1 1 d . . .
C5 C 0.3286(10) 0.0993(7) 0.92443(18) 0.0806(15) Uani 1 1 d . . .
H5A H 0.4633 0.1374 0.9300 0.097 Uiso 1 1 calc R . .
O6 O 0.0287(7) 0.1300(6) 0.96412(15) 0.0977(14) Uani 1 1 d . . .
C6 C 0.1805(14) 0.2170(7) 0.9413(2) 0.103(2) Uani 1 1 d . . .
H6A H 0.2386 0.2877 0.9656 0.123 Uiso 1 1 calc R . .
H6B H 0.1306 0.2747 0.9123 0.123 Uiso 1 1 calc R . .
C7 C 0.1844(7) 0.0044(5) 0.73661(17) 0.0619(12) Uani 1 1 d . . .
C8 C -0.0305(8) 0.0262(8) 0.7452(3) 0.102(2) Uani 1 1 d . . .
H8A H -0.1001 -0.0653 0.7354 0.153 Uiso 1 1 calc R . .
H8B H -0.0766 0.1111 0.7251 0.153 Uiso 1 1 calc R . .
H8C H -0.0541 0.0469 0.7807 0.153 Uiso 1 1 calc R . .
C9 C 0.2339(12) -0.0340(7) 0.6822(2) 0.108(2) Uani 1 1 d . . .
H9A H 0.1634 -0.1248 0.6721 0.162 Uiso 1 1 calc R . .
H9B H 0.3736 -0.0517 0.6791 0.162 Uiso 1 1 calc R . .
H9C H 0.1963 0.0499 0.6605 0.162 Uiso 1 1 calc R . .
C10 C 0.1244(9) 0.0036(7) 0.9878(2) 0.0820(17) Uani 1 1 d . . .
C11 C 0.2011(10) 0.0437(7) 1.04025(18) 0.0931(19) Uani 1 1 d . . .
H11A H 0.2646 -0.0444 1.0550 0.140 Uiso 1 1 calc R . .
H11B H 0.0928 0.0749 1.0616 0.140 Uiso 1 1 calc R . .
H11C H 0.2947 0.1263 1.0376 0.140 Uiso 1 1 calc R . .
C12 C -0.0131(12) -0.1299(9) 0.9886(3) 0.123(3) Uani 1 1 d . . .
H12A H 0.0507 -0.2156 1.0047 0.185 Uiso 1 1 calc R . .
H12B H -0.0487 -0.1568 0.9543 0.185 Uiso 1 1 calc R . .
H12C H -0.1301 -0.1032 1.0074 0.185 Uiso 1 1 calc R . .

loop_
_atom_site_aniso_label
_atom_site_aniso_U_11
_atom_site_aniso_U_22
_atom_site_aniso_U_33
_atom_site_aniso_U_23
_atom_site_aniso_U_13
_atom_site_aniso_U_12
Cl1 0.0841(10) 0.1427(16) 0.0995(10) -0.0066(11) -0.0362(9) 0.0246(12)
O1 0.114(3) 0.060(2) 0.066(2) 0.0024(17) 0.009(2) -0.004(2)
N1 0.190(7) 0.048(2) 0.063(2) 0.018(2) -0.023(4) 0.016(4)
C1 0.067(3) 0.067(3) 0.060(3) 0.008(3) -0.003(3) -0.010(3)
O2 0.094(3) 0.061(2) 0.091(2) 0.0166(19) -0.021(2) -0.010(2)
C2 0.054(3) 0.067(3) 0.058(3) 0.003(2) 0.002(2) 0.008(3)
C3 0.069(3) 0.067(3) 0.063(3) 0.007(3) -0.012(2) 0.003(3)
O3 0.071(2) 0.0560(18) 0.0611(16) 0.0090(16) -0.0128(15) -0.0025(19)
C4 0.078(3) 0.060(3) 0.056(2) 0.004(2) -0.002(3) -0.003(3)
O4 0.246(8) 0.106(4) 0.107(3) 0.013(3) -0.003(5) 0.004(5)
O5 0.132(4) 0.083(3) 0.065(2) 0.015(2) 0.010(2) 0.018(3)
C5 0.104(4) 0.074(3) 0.063(3) 0.003(3) -0.003(3) -0.005(4)
O6 0.113(4) 0.100(3) 0.079(2) 0.021(3) 0.002(2) 0.013(3)
C6 0.151(7) 0.084(4) 0.073(4) -0.004(3) 0.013(5) 0.010(5)
C7 0.064(3) 0.060(3) 0.062(3) 0.005(2) -0.005(2) -0.001(3)
C8 0.066(4) 0.102(5) 0.138(6) 0.017(5) -0.008(4) 0.009(4)
C9 0.168(7) 0.093(4) 0.063(3) 0.014(3) 0.006(4) 0.006(5)
C10 0.096(5) 0.087(4) 0.063(3) 0.008(3) -0.003(3) -0.002(4)
C11 0.112(5) 0.106(5) 0.062(3) 0.000(3) -0.005(3) -0.003(4)
C12 0.133(7) 0.130(6) 0.107(5) 0.021(5) -0.039(5) -0.040(6)

loop_
_atom_type_symbol
_atom_type_description
_atom_type_scat_dispersion_real
_atom_type_scat_dispersion_imag
_atom_type_scat_source
C C 0.0033 0.0016 'International Tables Vol C Tables 4.2.6.8 and 6.1.1.4'
H H 0.0000 0.0000 'International Tables Vol C Tables 4.2.6.8 and 6.1.1.4'
N N 0.0061 0.0033 'International Tables Vol C Tables 4.2.6.8 and 6.1.1.4'
O O 0.0106 0.0060 'International Tables Vol C Tables 4.2.6.8 and 6.1.1.4'
Cl Cl 0.1484 0.1585 'International Tables Vol C Tables 4.2.6.8 and 6.1.1.4'

loop_
_geom_angle_atom_site_label_1
_geom_angle_atom_site_label_2
_geom_angle_atom_site_label_3
_geom_angle
_geom_angle_site_symmetry_1
_geom_angle_site_symmetry_3
_geom_angle_publ_flag
C1 O1 C4 110.2(4) . . ?
O4 N1 C3 113.7(7) . . ?
O2 C1 O1 113.6(4) . . ?
O2 C1 C2 105.5(4) . . ?
O1 C1 C2 107.5(4) . . ?
C1 O2 C7 111.5(4) . . ?
O3 C2 C1 103.9(4) . . ?
O3 C2 C3 109.9(4) . . ?
C1 C2 C3 103.9(4) . . ?
C4 C3 N1 108.7(4) . . ?
C4 C3 C2 101.6(4) . . ?
N1 C3 C2 110.2(4) . . ?
C4 C3 Cl1 112.7(4) . . ?
N1 C3 Cl1 114.9(4) . . ?
C2 C3 Cl1 107.9(4) . . ?
C2 O3 C7 109.9(3) . . ?
O1 C4 C3 104.7(4) . . ?
O1 C4 C5 108.3(4) . . ?
C3 C4 C5 118.0(4) . . ?
C5 O5 C10 108.2(5) . . ?
O5 C5 C6 104.9(5) . . ?
O5 C5 C4 107.0(4) . . ?
C6 C5 C4 114.0(5) . . ?
C6 O6 C10 105.7(5) . . ?
O6 C6 C5 104.1(5) . . ?
O2 C7 O3 105.1(3) . . ?
O2 C7 C8 110.4(5) . . ?
O3 C7 C8 109.5(4) . . ?
O2 C7 C9 108.5(5) . . ?
O3 C7 C9 110.1(4) . . ?
C8 C7 C9 113.0(5) . . ?
O6 C10 O5 105.2(4) . . ?
O6 C10 C12 109.1(5) . . ?
O5 C10 C12 109.9(6) . . ?
O6 C10 C11 112.0(5) . . ?
O5 C10 C11 107.9(5) . . ?
C12 C10 C11 112.4(5) . . ?

loop_
_geom_bond_atom_site_label_1
_geom_bond_atom_site_label_2
_geom_bond_distance
_geom_bond_site_symmetry_2
_geom_bond_publ_flag
Cl1 C3 1.761(5) . ?
O1 C1 1.393(6) . ?
O1 C4 1.432(5) . ?
N1 O4 1.153(8) . ?
N1 C3 1.515(8) . ?
C1 O2 1.378(6) . ?
C1 C2 1.520(7) . ?
O2 C7 1.430(6) . ?
C2 O3 1.411(6) . ?
C2 C3 1.532(6) . ?
C3 C4 1.512(7) . ?
O3 C7 1.431(5) . ?
C4 C5 1.524(7) . ?
O5 C5 1.415(6) . ?
O5 C10 1.440(7) . ?
C5 C6 1.499(9) . ?
O6 C6 1.409(9) . ?
O6 C10 1.420(7) . ?
C7 C8 1.482(7) . ?
C7 C9 1.502(7) . ?
C10 C12 1.489(9) . ?
C10 C11 1.509(7) . ?

loop_
_cod_related_entry_id
_cod_related_entry_database
_cod_related_entry_code
1 ChemSpider 8885238
